data_2217299
loop_
_publ_author_name
'Na Fu'
'Xiao-Mao Zou'
'Da-Yong Lin'
'You-Quan Zhu'
'Hua-Zheng Yang'

_publ_section_title
;<i>tert</i>-Butyl
 4-({[(<i>E</i>)-1,3-dimethyl-5-phenoxypyrazol-4-yl]methyl}aminooxymethyl)benzoate
;
_journal_coeditor_code SJ2396
_journal_issue 1
_journal_name_full 'Acta Crystallographica Section E'
_journal_page_first o192
_journal_page_last o192
_journal_paper_doi 10.1107/S160053680705427X
_journal_volume 64
_journal_year 2008
_chemical_formula_iupac 'C24 H27 N3 O4'
_chemical_formula_moiety 'C24 H27 N3 O4'
_chemical_formula_sum 'C24 H27 N3 O4'
_chemical_formula_weight 421.49
_chemical_name_systematic
;
tert-Butyl
4-({[(E)-1,3-dimethyl-5-phenoxypyrazol-4-yl]methyl}aminooxymethyl)benzoate
;
_space_group_IT_number 2
_symmetry_cell_setting triclinic
_symmetry_space_group_name_Hall '-P 1'
_symmetry_space_group_name_H-M 'P -1'
_atom_sites_solution_hydrogens geom
_atom_sites_solution_primary direct
_atom_sites_solution_secondary difmap
_cell_angle_alpha 72.487(5)
_cell_angle_beta 71.614(5)
_cell_angle_gamma 74.494(4)
_cell_formula_units_Z 2
_cell_length_a 9.672(3)
_cell_length_b 9.908(3)
_cell_length_c 13.179(3)
_cell_measurement_reflns_used 1585
_cell_measurement_temperature 294(2)
_cell_measurement_theta_max 22.62
_cell_measurement_theta_min 2.20
_cell_volume 1122.0(6)
_computing_cell_refinement 'SAINT (Bruker, 1999)'
_computing_data_collection 'SMART (Bruker, 1999)'
_computing_data_reduction 'SAINT (Bruker, 1999)'
_computing_molecular_graphics 'SHELXTL (Bruker, 1999)'
_computing_publication_material 'SHELXTL (Bruker, 1999)'
_computing_structure_refinement 'SHELXL97 (Sheldrick, 1997)'
_computing_structure_solution 'SHELXS97 (Sheldrick, 1997)'
_diffrn_ambient_temperature 294(2)
_diffrn_measured_fraction_theta_full 0.994
_diffrn_measured_fraction_theta_max 0.994
_diffrn_measurement_device_type 'Bruker SMART CCD area-detector'
_diffrn_measurement_method '\f and \w scans'
_diffrn_radiation_monochromator graphite
_diffrn_radiation_source 'fine-focus sealed tube'
_diffrn_radiation_type MoK\a
_diffrn_radiation_wavelength 0.71073
_diffrn_reflns_av_R_equivalents 0.0216
_diffrn_reflns_av_sigmaI/netI 0.0483
_diffrn_reflns_limit_h_max 11
_diffrn_reflns_limit_h_min -11
_diffrn_reflns_limit_k_max 11
_diffrn_reflns_limit_k_min -8
_diffrn_reflns_limit_l_max 15
_diffrn_reflns_limit_l_min -10
_diffrn_reflns_number 5754
_diffrn_reflns_theta_full 25.01
_diffrn_reflns_theta_max 25.01
_diffrn_reflns_theta_min 1.68
_diffrn_standards_number 0
_exptl_absorpt_coefficient_mu 0.086
_exptl_absorpt_correction_T_max 0.983
_exptl_absorpt_correction_T_min 0.972
_exptl_absorpt_correction_type multi-scan
_exptl_absorpt_process_details '(SADABS; Bruker, 1999)'
_exptl_crystal_colour colorless
_exptl_crystal_density_diffrn 1.248
_exptl_crystal_density_method 'not measured'
_exptl_crystal_description Prism
_exptl_crystal_F_000 448
_exptl_crystal_size_max 0.32
_exptl_crystal_size_mid 0.24
_exptl_crystal_size_min 0.20
_refine_diff_density_max 0.359
_refine_diff_density_min -0.224
_refine_ls_extinction_method none
_refine_ls_goodness_of_fit_ref 1.057
_refine_ls_hydrogen_treatment constr
_refine_ls_matrix_type full
_refine_ls_number_parameters 284
_refine_ls_number_reflns 3941
_refine_ls_number_restraints 0
_refine_ls_restrained_S_all 1.057
_refine_ls_R_factor_all 0.1031
_refine_ls_R_factor_gt 0.0546
_refine_ls_shift/su_max <0.001
_refine_ls_shift/su_mean <0.001
_refine_ls_structure_factor_coef Fsqd
_refine_ls_weighting_details 'calc w=1/[\s^2^(Fo^2^)+(0.0841P)^2^+0.1856P] where P=(Fo^2^+2Fc^2^)/3'
_refine_ls_weighting_scheme calc
_refine_ls_wR_factor_gt 0.1426
_refine_ls_wR_factor_ref 0.1751
_reflns_number_gt 2284
_reflns_number_total 3941
_reflns_threshold_expression I>2\s(I)
_cod_data_source_file sj2396.cif
_cod_data_source_block I
_cod_depositor_comments
;
The following automatic conversions were performed:
'_symmetry_cell_setting' value 'Triclinic' changed to 'triclinic'
according to '/home/saulius/struct/CIF-dictionaries/cif_core.dic'
dictionary named 'cif_core.dic' version 2.4.1 from 2010-06-29.

Automatic conversion script
Id: cif_fix_enum 1527 2010-12-29 10:47:43Z saulius 

The following automatic conversions were performed:

'_symmetry_cell_setting' value 'Triclinic' changed to 'triclinic'
according to /home/saulius/struct/CIF-dictionaries/cif_core.dic
dictionary named 'cif_core.dic' version 2.4.1 from 2010-06-29.

Automatic conversion script
Id: cif_fix_values 1715 2011-07-08 13:25:40Z adriana 
;
_cod_database_code 2217299
_cod_database_fobs_code 2217299

loop_
_symmetry_equiv_pos_as_xyz
'x, y, z'
'-x, -y, -z'

loop_
_atom_site_type_symbol
_atom_site_label
_atom_site_fract_x
_atom_site_fract_y
_atom_site_fract_z
_atom_site_U_iso_or_equiv
_atom_site_adp_type
_atom_site_calc_flag
_atom_site_refinement_flags
_atom_site_occupancy
O O1 0.26628(19) 1.1772(2) -0.00386(14) 0.0554(5) Uani d . 1
O O2 0.3962(2) 0.6532(2) 0.19530(16) 0.0616(6) Uani d . 1
O O3 1.0760(3) 0.3688(3) 0.34012(19) 0.0934(9) Uani d . 1
O O4 0.9545(2) 0.2420(2) 0.49895(15) 0.0561(5) Uani d . 1
N N1 0.3522(3) 1.2674(3) 0.1062(2) 0.0559(6) Uani d . 1
N N2 0.4285(3) 1.2208(3) 0.1845(2) 0.0609(7) Uani d . 1
N N3 0.4010(3) 0.7806(3) 0.2206(2) 0.0542(6) Uani d . 1
C C1 0.1138(3) 1.1919(3) 0.0179(2) 0.0441(7) Uani d . 1
C C2 0.0642(3) 1.1915(3) -0.0686(2) 0.0601(8) Uani d . 1
H H2 0.1307 1.1812 -0.1356 0.072 Uiso calc R 1
C C3 -0.0863(4) 1.2068(4) -0.0544(3) 0.0743(10) Uani d . 1
H H3 -0.1213 1.2064 -0.1124 0.089 Uiso calc R 1
C C4 -0.1839(4) 1.2223(3) 0.0431(3) 0.0673(9) Uani d . 1
H H4 -0.2850 1.2318 0.0520 0.081 Uiso calc R 1
C C5 -0.1329(3) 1.2238(3) 0.1279(3) 0.0612(8) Uani d . 1
H H5 -0.2000 1.2349 0.1945 0.073 Uiso calc R 1
C C6 0.0167(3) 1.2090(3) 0.1166(2) 0.0545(8) Uani d . 1
H H6 0.0510 1.2106 0.1746 0.065 Uiso calc R 1
C C7 0.3276(3) 1.1573(3) 0.0806(2) 0.0479(7) Uani d . 1
C C8 0.3863(3) 1.0308(3) 0.1450(2) 0.0456(7) Uani d . 1
C C9 0.4502(3) 1.0776(3) 0.2080(2) 0.0519(7) Uani d . 1
C C10 0.5368(4) 0.9888(4) 0.2888(3) 0.0734(10) Uani d . 1
H H10A 0.5743 1.0507 0.3132 0.110 Uiso calc R 1
H H10B 0.6183 0.9235 0.2545 0.110 Uiso calc R 1
H H10C 0.4738 0.9348 0.3507 0.110 Uiso calc R 1
C C11 0.3029(4) 1.4211(3) 0.0637(3) 0.0784(10) Uani d . 1
H H11A 0.3730 1.4549 -0.0036 0.118 Uiso d R 1
H H11B 0.2959 1.4727 0.1168 0.118 Uiso d R 1
H H11C 0.2074 1.4370 0.0499 0.118 Uiso d R 1
C C12 0.3833(3) 0.8883(3) 0.1411(2) 0.0493(7) Uani d . 1
H H12 0.3681 0.8747 0.0790 0.059 Uiso calc R 1
C C13 0.3981(3) 0.5385(3) 0.2913(3) 0.0615(8) Uani d . 1
H H13A 0.3680 0.4583 0.2816 0.074 Uiso calc R 1
H H13B 0.3258 0.5706 0.3536 0.074 Uiso calc R 1
C C14 0.5472(3) 0.4862(3) 0.3174(2) 0.0499(7) Uani d . 1
C C15 0.5588(3) 0.3798(3) 0.4126(3) 0.0631(9) Uani d . 1
H H15 0.4754 0.3429 0.4580 0.076 Uiso calc R 1
C C16 0.6917(3) 0.3281(3) 0.4406(2) 0.0569(8) Uani d . 1
H H16 0.6969 0.2582 0.5055 0.068 Uiso calc R 1
C C17 0.8173(3) 0.3792(3) 0.3734(2) 0.0457(7) Uani d . 1
C C18 0.8060(3) 0.4847(3) 0.2779(2) 0.0536(7) Uani d . 1
H H18 0.8900 0.5200 0.2315 0.064 Uiso calc R 1
C C19 0.6725(3) 0.5377(3) 0.2510(2) 0.0518(7) Uani d . 1
H H19 0.6667 0.6093 0.1872 0.062 Uiso calc R 1
C C20 0.9636(3) 0.3290(3) 0.4004(2) 0.0532(7) Uani d . 1
C C21 1.0809(3) 0.1863(3) 0.5491(2) 0.0522(7) Uani d . 1
C C22 1.2093(4) 0.1033(5) 0.4795(3) 0.1094(16) Uani d . 1
H H22A 1.1775 0.0273 0.4668 0.164 Uiso calc R 1
H H22B 1.2871 0.0626 0.5167 0.164 Uiso calc R 1
H H22C 1.2456 0.1668 0.4103 0.164 Uiso calc R 1
C C23 1.0184(5) 0.0865(5) 0.6550(3) 0.1151(17) Uani d . 1
H H23A 0.9339 0.1395 0.6979 0.173 Uiso calc R 1
H H23B 1.0927 0.0446 0.6955 0.173 Uiso calc R 1
H H23C 0.9886 0.0115 0.6394 0.173 Uiso calc R 1
C C24 1.1218(5) 0.3089(4) 0.5687(4) 0.1043(14) Uani d . 1
H H24A 1.1617 0.3702 0.4994 0.156 Uiso calc R 1
H H24B 1.1949 0.2726 0.6104 0.156 Uiso calc R 1
H H24C 1.0352 0.3630 0.6090 0.156 Uiso calc R 1

loop_
_atom_site_aniso_label
_atom_site_aniso_U_11
_atom_site_aniso_U_22
_atom_site_aniso_U_33
_atom_site_aniso_U_12
_atom_site_aniso_U_13
_atom_site_aniso_U_23
O1 0.0442(11) 0.0691(14) 0.0429(11) -0.0020(9) -0.0124(9) -0.0054(9)
O2 0.0750(14) 0.0483(12) 0.0716(14) -0.0077(10) -0.0418(11) -0.0080(10)
O3 0.0540(14) 0.124(2) 0.0669(16) -0.0101(14) -0.0133(12) 0.0198(14)
O4 0.0515(12) 0.0629(13) 0.0494(12) -0.0120(9) -0.0224(9) 0.0041(10)
N1 0.0533(15) 0.0509(15) 0.0583(15) -0.0045(12) -0.0181(12) -0.0063(12)
N2 0.0529(15) 0.0655(18) 0.0656(17) -0.0076(12) -0.0213(13) -0.0145(13)
N3 0.0561(15) 0.0490(15) 0.0595(16) -0.0021(11) -0.0254(12) -0.0114(12)
C1 0.0431(16) 0.0375(15) 0.0456(16) -0.0048(11) -0.0137(13) -0.0010(12)
C2 0.0605(19) 0.071(2) 0.0476(18) -0.0151(16) -0.0105(15) -0.0140(15)
C3 0.068(2) 0.094(3) 0.071(2) -0.0225(19) -0.0294(19) -0.016(2)
C4 0.0504(19) 0.066(2) 0.088(3) -0.0082(15) -0.0240(19) -0.0171(18)
C5 0.0486(18) 0.065(2) 0.065(2) -0.0076(15) -0.0050(15) -0.0201(16)
C6 0.0529(18) 0.0619(19) 0.0471(18) -0.0077(14) -0.0146(14) -0.0117(14)
C7 0.0377(15) 0.0532(18) 0.0447(16) -0.0033(13) -0.0087(13) -0.0065(13)
C8 0.0363(14) 0.0491(17) 0.0457(16) -0.0042(12) -0.0104(12) -0.0065(13)
C9 0.0362(15) 0.061(2) 0.0538(18) -0.0045(13) -0.0124(13) -0.0102(14)
C10 0.0582(19) 0.084(2) 0.081(2) -0.0019(17) -0.0388(17) -0.0120(18)
C11 0.091(3) 0.051(2) 0.087(3) -0.0066(17) -0.030(2) -0.0051(17)
C12 0.0393(15) 0.0579(19) 0.0472(17) -0.0026(13) -0.0161(13) -0.0079(14)
C13 0.067(2) 0.0487(18) 0.074(2) -0.0127(15) -0.0381(17) 0.0007(15)
C14 0.0603(18) 0.0389(15) 0.0568(18) -0.0069(13) -0.0279(15) -0.0091(13)
C15 0.0567(19) 0.0589(19) 0.067(2) -0.0178(15) -0.0245(16) 0.0097(15)
C16 0.0611(19) 0.0506(18) 0.0541(18) -0.0128(14) -0.0244(15) 0.0067(14)
C17 0.0513(17) 0.0414(15) 0.0439(16) -0.0029(12) -0.0165(13) -0.0102(12)
C18 0.0520(17) 0.0590(19) 0.0445(17) -0.0078(14) -0.0138(14) -0.0055(14)
C19 0.0616(19) 0.0490(17) 0.0413(16) -0.0051(14) -0.0195(14) -0.0034(13)
C20 0.0542(19) 0.0549(18) 0.0452(18) -0.0018(14) -0.0160(15) -0.0083(14)
C21 0.0502(16) 0.0573(18) 0.0492(17) -0.0058(14) -0.0231(14) -0.0055(14)
C22 0.105(3) 0.112(3) 0.106(3) 0.049(3) -0.059(3) -0.046(3)
C23 0.089(3) 0.156(4) 0.080(3) -0.039(3) -0.048(2) 0.042(3)
C24 0.122(3) 0.080(3) 0.140(4) -0.012(2) -0.085(3) -0.021(3)

loop_
_atom_type_symbol
_atom_type_description
_atom_type_scat_dispersion_real
_atom_type_scat_dispersion_imag
_atom_type_scat_source
C C 0.0033 0.0016 'International Tables Vol C Tables 4.2.6.8 and 6.1.1.4'
H H 0.0000 0.0000 'International Tables Vol C Tables 4.2.6.8 and 6.1.1.4'
N N 0.0061 0.0033 'International Tables Vol C Tables 4.2.6.8 and 6.1.1.4'
O O 0.0106 0.0060 'International Tables Vol C Tables 4.2.6.8 and 6.1.1.4'

loop_
_geom_angle_atom_site_label_1
_geom_angle_atom_site_label_2
_geom_angle_atom_site_label_3
_geom_angle
_geom_angle_publ_flag
C7 O1 C1 119.0(2) no
N3 O2 C13 108.3(2) no
C20 O4 C21 122.9(2) no
C7 N1 N2 111.3(2) no
C7 N1 C11 128.0(3) no
N2 N1 C11 120.7(3) no
C9 N2 N1 105.4(2) no
C12 N3 O2 110.3(2) no
C2 C1 C6 121.1(3) no
C2 C1 O1 114.9(2) no
C6 C1 O1 123.9(2) no
C1 C2 C3 118.8(3) no
C1 C2 H2 120.6 no
C3 C2 H2 120.6 no
C4 C3 C2 120.8(3) no
C4 C3 H3 119.6 no
C2 C3 H3 119.6 no
C3 C4 C5 119.7(3) no
C3 C4 H4 120.2 no
C5 C4 H4 120.2 no
C4 C5 C6 121.0(3) no
C4 C5 H5 119.5 no
C6 C5 H5 119.5 no
C1 C6 C5 118.5(3) no
C1 C6 H6 120.7 no
C5 C6 H6 120.7 no
N1 C7 O1 121.8(2) no
N1 C7 C8 108.6(3) no
O1 C7 C8 129.4(3) no
C7 C8 C9 103.6(3) no
C7 C8 C12 125.5(3) no
C9 C8 C12 130.9(2) no
N2 C9 C8 111.1(2) no
N2 C9 C10 120.4(3) no
C8 C9 C10 128.5(3) no
C9 C10 H10A 109.5 no
C9 C10 H10B 109.5 no
H10A C10 H10B 109.5 no
C9 C10 H10C 109.5 no
H10A C10 H10C 109.5 no
H10B C10 H10C 109.5 no
N1 C11 H11A 109.5 no
N1 C11 H11B 109.5 no
H11A C11 H11B 109.5 no
N1 C11 H11C 109.5 no
H11A C11 H11C 109.5 no
H11B C11 H11C 109.5 no
N3 C12 C8 121.5(3) no
N3 C12 H12 119.3 no
C8 C12 H12 119.3 no
O2 C13 C14 114.0(2) no
O2 C13 H13A 108.8 no
C14 C13 H13A 108.8 no
O2 C13 H13B 108.8 no
C14 C13 H13B 108.8 no
H13A C13 H13B 107.7 no
C19 C14 C15 118.4(3) no
C19 C14 C13 123.2(3) no
C15 C14 C13 118.4(3) no
C16 C15 C14 121.0(3) no
C16 C15 H15 119.5 no
C14 C15 H15 119.5 no
C15 C16 C17 120.4(3) no
C15 C16 H16 119.8 no
C17 C16 H16 119.8 no
C16 C17 C18 118.6(3) no
C16 C17 C20 122.8(3) no
C18 C17 C20 118.6(3) no
C19 C18 C17 120.8(3) no
C19 C18 H18 119.6 no
C17 C18 H18 119.6 no
C18 C19 C14 120.8(3) no
C18 C19 H19 119.6 no
C14 C19 H19 119.6 no
O3 C20 O4 124.4(3) no
O3 C20 C17 123.4(3) no
O4 C20 C17 112.1(3) no
O4 C21 C24 108.7(2) no
O4 C21 C23 102.6(2) no
C24 C21 C23 111.6(3) no
O4 C21 C22 111.5(2) no
C24 C21 C22 112.2(3) no
C23 C21 C22 109.9(3) no
C21 C22 H22A 109.5 no
C21 C22 H22B 109.5 no
H22A C22 H22B 109.5 no
C21 C22 H22C 109.5 no
H22A C22 H22C 109.5 no
H22B C22 H22C 109.5 no
C21 C23 H23A 109.5 no
C21 C23 H23B 109.5 no
H23A C23 H23B 109.5 no
C21 C23 H23C 109.5 no
H23A C23 H23C 109.5 no
H23B C23 H23C 109.5 no
C21 C24 H24A 109.5 no
C21 C24 H24B 109.5 no
H24A C24 H24B 109.5 no
C21 C24 H24C 109.5 no
H24A C24 H24C 109.5 no
H24B C24 H24C 109.5 no

loop_
_geom_bond_atom_site_label_1
_geom_bond_atom_site_label_2
_geom_bond_distance
_geom_bond_publ_flag
O1 C7 1.360(3) no
O1 C1 1.386(3) no
O2 N3 1.414(3) no
O2 C13 1.425(3) no
O3 C20 1.210(3) no
O4 C20 1.316(3) no
O4 C21 1.471(3) no
N1 C7 1.332(4) no
N1 N2 1.355(3) no
N1 C11 1.458(4) no
N2 C9 1.331(4) no
N3 C12 1.268(3) no
C1 C2 1.370(4) no
C1 C6 1.371(4) no
C2 C3 1.380(4) no
C2 H2 0.9300 no
C3 C4 1.358(4) no
C3 H3 0.9300 no
C4 C5 1.361(4) no
C4 H4 0.9300 no
C5 C6 1.379(4) no
C5 H5 0.9300 no
C6 H6 0.9300 no
C7 C8 1.377(4) no
C8 C9 1.413(4) no
C8 C12 1.436(4) no
C9 C10 1.489(4) no
C10 H10A 0.9600 no
C10 H10B 0.9600 no
C10 H10C 0.9600 no
C11 H11A 0.9600 no
C11 H11B 0.9600 no
C11 H11C 0.9600 no
C12 H12 0.9300 no
C13 C14 1.507(4) no
C13 H13A 0.9700 no
C13 H13B 0.9700 no
C14 C19 1.373(4) no
C14 C15 1.388(4) no
C15 C16 1.373(4) no
C15 H15 0.9300 no
C16 C17 1.377(4) no
C16 H16 0.9300 no
C17 C18 1.386(4) no
C17 C20 1.487(4) no
C18 C19 1.373(4) no
C18 H18 0.9300 no
C19 H19 0.9300 no
C21 C24 1.487(5) no
C21 C23 1.499(4) no
C21 C22 1.500(5) no
C22 H22A 0.9600 no
C22 H22B 0.9600 no
C22 H22C 0.9600 no
C23 H23A 0.9600 no
C23 H23B 0.9600 no
C23 H23C 0.9600 no
C24 H24A 0.9600 no
C24 H24B 0.9600 no
C24 H24C 0.9600 no

loop_
_geom_torsion_atom_site_label_1
_geom_torsion_atom_site_label_2
_geom_torsion_atom_site_label_3
_geom_torsion_atom_site_label_4
_geom_torsion
_geom_torsion_publ_flag
C7 N1 N2 C9 -0.4(3) no
C11 N1 N2 C9 177.3(3) no
C13 O2 N3 C12 -172.9(2) no
C7 O1 C1 C2 -171.4(2) no
C7 O1 C1 C6 10.0(4) no
C6 C1 C2 C3 -0.9(4) no
O1 C1 C2 C3 -179.5(3) no
C1 C2 C3 C4 0.2(5) no
C2 C3 C4 C5 0.4(5) no
C3 C4 C5 C6 -0.3(5) no
C2 C1 C6 C5 0.9(4) no
O1 C1 C6 C5 179.5(2) no
C4 C5 C6 C1 -0.3(4) no
N2 N1 C7 O1 -173.2(2) no
C11 N1 C7 O1 9.3(4) no
N2 N1 C7 C8 1.2(3) no
C11 N1 C7 C8 -176.3(3) no
C1 O1 C7 N1 -93.0(3) no
C1 O1 C7 C8 93.9(3) no
N1 C7 C8 C9 -1.4(3) no
O1 C7 C8 C9 172.5(3) no
N1 C7 C8 C12 -179.4(2) no
O1 C7 C8 C12 -5.6(4) no
N1 N2 C9 C8 -0.5(3) no
N1 N2 C9 C10 177.6(2) no
C7 C8 C9 N2 1.2(3) no
C12 C8 C9 N2 179.0(3) no
C7 C8 C9 C10 -176.7(3) no
C12 C8 C9 C10 1.2(5) no
O2 N3 C12 C8 -178.9(2) no
C7 C8 C12 N3 -160.1(3) no
C9 C8 C12 N3 22.4(4) no
N3 O2 C13 C14 -73.9(3) no
O2 C13 C14 C19 -3.9(4) no
O2 C13 C14 C15 176.7(3) no
C19 C14 C15 C16 0.7(5) no
C13 C14 C15 C16 -179.9(3) no
C14 C15 C16 C17 -1.3(5) no
C15 C16 C17 C18 0.8(4) no
C15 C16 C17 C20 179.0(3) no
C16 C17 C18 C19 0.3(4) no
C20 C17 C18 C19 -178.0(3) no
C17 C18 C19 C14 -0.8(4) no
C15 C14 C19 C18 0.4(4) no
C13 C14 C19 C18 -179.1(3) no
C21 O4 C20 O3 2.1(5) no
C21 O4 C20 C17 -175.1(2) no
C16 C17 C20 O3 177.0(3) no
C18 C17 C20 O3 -4.8(4) no
C16 C17 C20 O4 -5.7(4) no
C18 C17 C20 O4 172.4(2) no
C20 O4 C21 C24 65.5(4) no
C20 O4 C21 C23 -176.2(3) no
C20 O4 C21 C22 -58.7(4) no

loop_
_cod_related_entry_id
_cod_related_entry_database
_cod_related_entry_code
1 ChemSpider 7850857
